data_4120835
loop_
_publ_author_name
'Alexander Schoedel'
'Wesley Boyette'
'Lukasz Wojtas'
'Mohamed Eddaoudi'
'Michael J. Zaworotko'

_publ_section_title
;
 A Family of Porous Lonsdaleite-e Networks Obtained through Pillaring of
 Decorated Kagom\'e Lattice Sheets
;
_journal_name_full 'Journal of the American Chemical Society'
_journal_page_first 14016
_journal_page_last 14019
_journal_paper_doi 10.1021/ja406030p
_journal_volume 135
_journal_year 2013
_chemical_formula_sum 'C86 H42 Cr3 N12 O54 Zn6'
_chemical_formula_weight 2655.54
_chemical_name_systematic
; 
 ? 
;
_space_group_IT_number 194
_symmetry_cell_setting hexagonal
_symmetry_space_group_name_Hall '-P 6c 2c'
_symmetry_space_group_name_H-M 'P 63/m m c'
_atom_sites_solution_hydrogens geom
_atom_sites_solution_primary direct
_atom_sites_solution_secondary difmap
_audit_creation_method SHELXL-97
_cell_angle_alpha 90.00
_cell_angle_beta 90.00
_cell_angle_gamma 120.00
_cell_formula_units_Z 2
_cell_length_a 19.2087(10)
_cell_length_b 19.2087(10)
_cell_length_c 36.042(4)
_cell_measurement_temperature 228(2)
_cell_volume 11516.9(15)
_computing_cell_refinement 'APEX2 (Bruker, 2010); SAINT (Bruker, 2009)'
_computing_data_collection 'APEX2 (Bruker, 2010)'
_computing_data_reduction 'SAINT (Bruker, 2009);XPREP(Sheldrick,2008)'
_computing_publication_material 'APEX2 (Bruker, 2010)'
_computing_structure_refinement 'SHELXL-97 (Sheldrick, 2008)'
_computing_structure_solution 'SHELXS-97 (Sheldrick, 2008)'
_diffrn_ambient_temperature 228(2)
_diffrn_measured_fraction_theta_full 0.986
_diffrn_measured_fraction_theta_max 0.986
_diffrn_measurement_device_type 'BRUKER SMART APEXII CCD'
_diffrn_measurement_method 'omega scans'
_diffrn_radiation_monochromator graphite
_diffrn_radiation_source 'fine-focus sealed tube'
_diffrn_radiation_type CuK\a
_diffrn_radiation_wavelength 1.54178
_diffrn_reflns_av_R_equivalents 0.0881
_diffrn_reflns_av_sigmaI/netI 0.0505
_diffrn_reflns_limit_h_max 22
_diffrn_reflns_limit_h_min -21
_diffrn_reflns_limit_k_max 22
_diffrn_reflns_limit_k_min -17
_diffrn_reflns_limit_l_max 41
_diffrn_reflns_limit_l_min -40
_diffrn_reflns_number 49226
_diffrn_reflns_theta_full 67.81
_diffrn_reflns_theta_max 67.81
_diffrn_reflns_theta_min 2.45
_exptl_absorpt_coefficient_mu 2.221
_exptl_absorpt_correction_T_max 0.8783
_exptl_absorpt_correction_T_min 0.7611
_exptl_absorpt_correction_type multi-scan
_exptl_absorpt_process_details 'SADABS; (Sheldrick, 2003)'
_exptl_crystal_colour green
_exptl_crystal_density_diffrn 0.766
_exptl_crystal_description plate
_exptl_crystal_F_000 2652
_exptl_crystal_size_max 0.13
_exptl_crystal_size_mid 0.13
_exptl_crystal_size_min 0.06
_refine_diff_density_max 0.426
_refine_diff_density_min -0.538
_refine_diff_density_rms 0.056
_refine_ls_extinction_method none
_refine_ls_goodness_of_fit_ref 1.096
_refine_ls_hydrogen_treatment constr
_refine_ls_matrix_type full
_refine_ls_number_parameters 159
_refine_ls_number_reflns 3835
_refine_ls_number_restraints 54
_refine_ls_restrained_S_all 1.117
_refine_ls_R_factor_all 0.0701
_refine_ls_R_factor_gt 0.0493
_refine_ls_shift/su_max 0.000
_refine_ls_shift/su_mean 0.000
_refine_ls_structure_factor_coef Fsqd
_refine_ls_weighting_details 'calc w=1/[\s^2^(Fo^2^)+(0.0654P)^2^+0.0000P] where P=(Fo^2^+2Fc^2^)/3'
_refine_ls_weighting_scheme calc
_refine_ls_wR_factor_gt 0.1234
_refine_ls_wR_factor_ref 0.1301
_reflns_number_gt 2730
_reflns_number_total 3835
_reflns_threshold_expression >2sigma(I)
_cod_data_source_file ja406030p_si_007.cif
_cod_data_source_block tp-PMBB-1-lon-e-NO2
_cod_database_code 4120835

loop_
_symmetry_equiv_pos_as_xyz
'x, y, z'
'-y, x-y, z'
'-x+y, -x, z'
'-x, -y, z+1/2'
'y, -x+y, z+1/2'
'x-y, x, z+1/2'
'y, x, -z'
'x-y, -y, -z'
'-x, -x+y, -z'
'-y, -x, -z+1/2'
'-x+y, y, -z+1/2'
'x, x-y, -z+1/2'
'-x, -y, -z'
'y, -x+y, -z'
'x-y, x, -z'
'x, y, -z-1/2'
'-y, x-y, -z-1/2'
'-x+y, -x, -z-1/2'
'-y, -x, z'
'-x+y, y, z'
'x, x-y, z'
'y, x, z-1/2'
'x-y, -y, z-1/2'
'-x, -x+y, z-1/2'

loop_
_atom_site_label
_atom_site_type_symbol
_atom_site_fract_x
_atom_site_fract_y
_atom_site_fract_z
_atom_site_U_iso_or_equiv
_atom_site_adp_type
_atom_site_occupancy
_atom_site_symmetry_multiplicity
_atom_site_calc_flag
_atom_site_refinement_flags
_atom_site_disorder_assembly
_atom_site_disorder_group
Zn1 Zn 0.523478(14) 0.04696(3) 0.534796(12) 0.04905(19) Uani 1 2 d S . .
Cr1 Cr 0.55183(6) 0.27592(3) 0.7500 0.0499(3) Uani 1 4 d S . .
O1 O 0.6667 0.3333 0.7500 0.0518(16) Uani 1 12 d S . .
O2 O 0.4300(3) 0.21501(13) 0.7500 0.0792(14) Uani 1 4 d S . .
O10 O 0.54265(12) 0.20215(13) 0.71013(5) 0.0632(6) Uani 1 1 d . . .
C11 C 0.59359(13) 0.1872(3) 0.69665(10) 0.0577(11) Uani 1 2 d S . .
C12 C 0.57445(12) 0.1489(2) 0.65860(10) 0.0545(10) Uani 1 2 d S . .
C13 C 0.6272(2) 0.1333(3) 0.64084(10) 0.0936(13) Uani 1 1 d . . .
H13 H 0.6747 0.1425 0.6527 0.112 Uiso 1 1 calc R . .
C14 C 0.6101(2) 0.1034(3) 0.60486(10) 0.0903(13) Uani 1 1 d . . .
H14 H 0.6470 0.0927 0.5926 0.108 Uiso 1 1 calc R . .
N11 N 0.54466(10) 0.08933(19) 0.58725(8) 0.0516(8) Uani 1 2 d S . .
O21 O 0.40591(15) -0.03853(14) 0.54257(6) 0.0807(7) Uani 1 1 d . . .
O22 O 0.63024(12) 0.11357(12) 0.50836(6) 0.0655(6) Uani 1 1 d . . .
C21 C 0.3574(2) -0.09717(18) 0.52361(9) 0.0643(8) Uani 1 1 d . . .
C22 C 0.2775(2) -0.15169(19) 0.54023(8) 0.0742(10) Uani 1 1 d D . .
C23 C 0.22391(13) -0.22391(13) 0.52434(11) 0.0645(12) Uani 1 2 d SD . .
H23 H 0.2373 -0.2373 0.5014 0.077 Uiso 1 2 calc SR . .
C24B C 0.1765(9) -0.1765(9) 0.5846(11) 0.117(9) Uani 0.5 2 d PDU A 1
C25B C 0.2513(9) -0.1295(9) 0.57155(17) 0.096(4) Uiso 0.50 1 d PD A 1
H25B H 0.2862 -0.0811 0.5837 0.115 Uiso 0.50 1 calc PR A 1
N21B N 0.1518(6) -0.1518(6) 0.6188(6) 0.161(9) Uani 0.5 2 d PDU A 1
O5 O 0.1951(11) -0.0886(13) 0.6323(5) 0.208(8) Uani 0.50 1 d PDU A 1
O6 O 0.2299(12) -0.1094(14) 0.6468(6) 0.238(11) Uani 0.50 1 d PDU A 2
C25A C 0.2618(9) -0.1360(9) 0.57554(17) 0.103(4) Uiso 0.50 1 d PD A 2
H25A H 0.2984 -0.0879 0.5875 0.123 Uiso 0.50 1 calc PR A 2
C24A C 0.1914(8) -0.1914(8) 0.5934(11) 0.132(11) Uani 0.5 2 d PDU A 2
N21A N 0.1752(6) -0.1752(6) 0.6328(9) 0.186(11) Uani 0.5 2 d PDU A 2
O3 O 0.6667 0.3333 0.6381(2) 0.108(2) Uiso 1 6 d S . .
C1 C 0.6829(9) 0.3171(9) 0.6071(7) 0.173(13) Uiso 0.33 2 d SP . .

loop_
_atom_site_aniso_label
_atom_site_aniso_U_11
_atom_site_aniso_U_22
_atom_site_aniso_U_33
_atom_site_aniso_U_23
_atom_site_aniso_U_13
_atom_site_aniso_U_12
Zn1 0.0689(3) 0.0346(3) 0.0323(3) -0.00664(19) -0.00332(9) 0.01728(14)
Cr1 0.0622(6) 0.0643(5) 0.0226(4) 0.000 0.000 0.0311(3)
O1 0.065(3) 0.065(3) 0.026(3) 0.000 0.000 0.0323(13)
O2 0.058(3) 0.107(3) 0.057(2) 0.000 0.000 0.0288(14)
O10 0.0700(14) 0.0772(14) 0.0376(10) -0.0133(9) -0.0017(9) 0.0331(12)
C11 0.078(2) 0.056(3) 0.0322(19) -0.0015(17) -0.0007(8) 0.0279(13)
C12 0.073(2) 0.051(2) 0.0317(18) -0.0026(16) -0.0013(8) 0.0257(12)
C13 0.095(3) 0.150(4) 0.061(2) -0.049(2) -0.0311(19) 0.080(3)
C14 0.094(3) 0.137(4) 0.061(2) -0.047(2) -0.0200(19) 0.073(3)
N11 0.0670(17) 0.0440(18) 0.0361(15) -0.0101(13) -0.0050(7) 0.0220(9)
O21 0.0800(16) 0.0609(14) 0.0597(13) -0.0076(10) -0.0039(11) 0.0041(12)
O22 0.0598(13) 0.0535(13) 0.0613(13) -0.0066(9) 0.0017(9) 0.0119(10)
C21 0.069(2) 0.0515(18) 0.0560(18) -0.0011(13) -0.0050(15) 0.0176(17)
C22 0.074(2) 0.064(2) 0.0549(18) -0.0095(15) 0.0087(15) 0.0124(18)
C23 0.0619(19) 0.0619(19) 0.053(2) -0.0022(11) 0.0022(11) 0.019(2)
C24B 0.108(10) 0.108(10) 0.11(3) -0.030(6) 0.030(6) 0.035(12)
N21B 0.148(10) 0.148(10) 0.113(18) -0.049(8) 0.049(8) 0.019(14)
O5 0.156(14) 0.194(13) 0.181(16) -0.110(12) 0.056(11) 0.016(9)
O6 0.185(18) 0.209(16) 0.165(13) -0.113(12) 0.028(10) -0.018(11)
C24A 0.106(11) 0.106(11) 0.068(12) -0.034(9) 0.034(9) -0.032(12)
N21A 0.200(17) 0.200(17) 0.12(2) -0.036(9) 0.036(9) 0.070(19)

loop_
_atom_type_symbol
_atom_type_description
_atom_type_scat_dispersion_real
_atom_type_scat_dispersion_imag
_atom_type_scat_source
C C 0.0181 0.0091 'International Tables Vol C Tables 4.2.6.8 and 6.1.1.4'
H H 0.0000 0.0000 'International Tables Vol C Tables 4.2.6.8 and 6.1.1.4'
Cr Cr -0.1635 2.4439 'International Tables Vol C Tables 4.2.6.8 and 6.1.1.4'
N N 0.0311 0.0180 'International Tables Vol C Tables 4.2.6.8 and 6.1.1.4'
O O 0.0492 0.0322 'International Tables Vol C Tables 4.2.6.8 and 6.1.1.4'
Zn Zn -1.5491 0.6778 'International Tables Vol C Tables 4.2.6.8 and 6.1.1.4'

loop_
_geom_angle_atom_site_label_1
_geom_angle_atom_site_label_2
_geom_angle_atom_site_label_3
_geom_angle
_geom_angle_site_symmetry_1
_geom_angle_site_symmetry_3
N11 Zn1 O22 104.42(9) . .
N11 Zn1 O22 104.42(9) . 20_655
O22 Zn1 O22 87.98(13) . 20_655
N11 Zn1 O21 96.59(9) . .
O22 Zn1 O21 158.98(8) . .
O22 Zn1 O21 87.44(10) 20_655 .
N11 Zn1 O21 96.60(9) . 20_655
O22 Zn1 O21 87.44(10) . 20_655
O22 Zn1 O21 158.98(8) 20_655 20_655
O21 Zn1 O21 89.52(16) . 20_655
N11 Zn1 Zn1 168.53(10) . 13_656
O22 Zn1 Zn1 83.70(6) . 13_656
O22 Zn1 Zn1 83.70(6) 20_655 13_656
O21 Zn1 Zn1 75.41(6) . 13_656
O21 Zn1 Zn1 75.41(6) 20_655 13_656
O1 Cr1 O10 94.46(7) . 12_556
O1 Cr1 O10 94.46(7) . 21
O10 Cr1 O10 94.11(13) 12_556 21
O1 Cr1 O10 94.46(7) . 16_557
O10 Cr1 O10 85.20(13) 12_556 16_557
O10 Cr1 O10 171.08(13) 21 16_557
O1 Cr1 O10 94.46(7) . .
O10 Cr1 O10 171.07(13) 12_556 .
O10 Cr1 O10 85.19(13) 21 .
O10 Cr1 O10 94.11(13) 16_557 .
O1 Cr1 O2 180.00(7) . .
O10 Cr1 O2 85.54(7) 12_556 .
O10 Cr1 O2 85.54(7) 21 .
O10 Cr1 O2 85.54(7) 16_557 .
O10 Cr1 O2 85.54(7) . .
Cr1 O1 Cr1 120.0 2_655 .
Cr1 O1 Cr1 120.0 2_655 3_665
Cr1 O1 Cr1 119.998(1) . 3_665
C11 O10 Cr1 130.8(2) . .
O10 C11 O10 128.1(4) 20_655 .
O10 C11 C12 115.92(18) 20_655 .
O10 C11 C12 115.92(18) . .
C13 C12 C13 118.6(4) 20_655 .
C13 C12 C11 120.65(19) 20_655 .
C13 C12 C11 120.65(19) . .
C12 C13 C14 119.0(3) . .
C12 C13 H13 120.5 . .
C14 C13 H13 120.5 . .
N11 C14 C13 122.8(3) . .
N11 C14 H14 118.6 . .
C13 C14 H14 118.6 . .
C14 N11 C14 117.9(4) . 20_655
C14 N11 Zn1 121.07(18) . .
C14 N11 Zn1 121.07(18) 20_655 .
C21 O21 Zn1 132.7(2) . .
C21 O22 Zn1 122.2(2) 13_656 .
O21 C21 O22 125.7(3) . 13_656
O21 C21 C22 117.2(3) . .
O22 C21 C22 117.0(3) 13_656 .
C23 C22 C25A 118.1(8) . .
C23 C22 C25B 116.5(8) . .
C23 C22 C21 122.2(3) . .
C25A C22 C21 118.8(8) . .
C25B C22 C21 121.2(8) . .
C22 C23 C22 123.4(4) . 19
C22 C23 H23 118.3 . .
C22 C23 H23 118.3 19 .
C25B C24B C25B 121(3) 19 .
C25B C24B N21B 118.9(17) 19 .
C25B C24B N21B 118.9(17) . .
C24B C25B C22 121(2) . .
C24B C25B H25B 119.7 . .
C22 C25B H25B 119.7 . .
O5 N21B O5 120(3) . 19
O5 N21B C24B 119.9(14) . .
O5 N21B C24B 119.9(14) 19 .
C22 C25A C24A 119.8(18) . .
C22 C25A H25A 120.1 . .
C24A C25A H25A 120.1 . .
C25A C24A C25A 120(3) 19 .
C25A C24A N21A 119.8(15) 19 .
C25A C24A N21A 119.8(15) . .
O6 N21A O6 130(3) . 19
O6 N21A C24A 114.9(17) . .
O6 N21A C24A 114.9(17) 19 .
C1 C1 C1 60.004(18) 3_665 2_655
C1 C1 O3 67.9(11) 3_665 .
C1 C1 O3 67.9(11) 2_655 .

loop_
_geom_bond_atom_site_label_1
_geom_bond_atom_site_label_2
_geom_bond_distance
_geom_bond_site_symmetry_2
Zn1 N11 2.018(3) .
Zn1 O22 2.031(2) .
Zn1 O22 2.031(2) 20_655
Zn1 O21 2.041(2) .
Zn1 O21 2.041(2) 20_655
Zn1 Zn1 2.9550(9) 13_656
Cr1 O1 1.9103(10) .
Cr1 O10 1.9632(19) 12_556
Cr1 O10 1.9632(19) 21
Cr1 O10 1.9632(19) 16_557
Cr1 O10 1.9632(19) .
Cr1 O2 2.026(5) .
O1 Cr1 1.9103(10) 2_655
O1 Cr1 1.9104(10) 3_665
C11 C12 1.512(5) .
C12 C13 1.353(4) 20_655
C12 C13 1.353(4) .
C13 C14 1.390(4) .
C13 H13 0.9400 .
C14 N11 1.310(4) .
C14 H14 0.9400 .
N11 C14 1.310(4) 20_655
O21 C21 1.247(4) .
O22 C21 1.248(4) 13_656
C21 O22 1.248(4) 13_656
C21 C22 1.485(4) .
C22 C23 1.373(4) .
C22 C25A 1.376(6) .
C22 C25B 1.387(6) .
C23 C22 1.373(4) 19
C23 H23 0.9400 .
C24B C25B 1.34(3) 19
C24B C25B 1.34(3) .
C24B N21B 1.48(5) .
C25B H25B 0.9400 .
N21B O5 1.18(2) .
N21B O5 1.18(2) 19
O6 N21A 1.28(2) .
C25A C24A 1.39(3) .
C25A H25A 0.9400 .
C24A C25A 1.39(3) 19
C24A N21A 1.52(5) .
N21A O6 1.28(2) 19
O3 C1 1.24(2) .
O3 C1 1.24(2) 3_665
O3 C1 1.24(2) 2_655
C1 C1 0.94(5) 3_665
C1 C1 0.94(5) 2_655

loop_
_platon_squeeze_void_nr
_platon_squeeze_void_average_x
_platon_squeeze_void_average_y
_platon_squeeze_void_average_z
_platon_squeeze_void_volume
_platon_squeeze_void_count_electrons
_platon_squeeze_void_content
1 -0.026 -0.019 -0.002 7333 1931 ' '
